data_7042403
loop_
_publ_author_name
'Aulakh, Darpandeep'
'Nicoletta, Anthony P.'
'Pyser, Joshua B.'
'Varghese, Juby R.'
'Wriedt, Mario'

_publ_section_title
;
 Design, structural diversity and properties of novel zwitterionic
 metal--organic frameworks
;
_journal_name_full 'Dalton Trans.'
_journal_paper_doi 10.1039/C7DT00292K
_journal_year 2017
_chemical_formula_moiety 'C15 H13 Mn N O8, H2 O'
_chemical_formula_sum 'C15 H15 Mn N O9'
_chemical_formula_weight 408.22
_chemical_name_systematic
;
 ?
;
_space_group_crystal_system triclinic
_space_group_IT_number 2
_space_group_name_Hall '-P 1'
_space_group_name_H-M_alt 'P -1'
_symmetry_space_group_name_Hall '-P 1'
_symmetry_space_group_name_H-M 'P -1'
_atom_sites_solution_hydrogens mixed
_audit_block_doi 10.5517/ccdc.csd.cc1jyzdv
_audit_creation_method SHELXL-2013
_audit_update_record
;
2017-02-24 deposited with the CCDC.
2017-03-03 downloaded from the CCDC.
;
_cell_angle_alpha 66.3080(11)
_cell_angle_beta 77.4597(11)
_cell_angle_gamma 71.6632(11)
_cell_formula_units_Z 2
_cell_length_a 7.7335(3)
_cell_length_b 10.1906(4)
_cell_length_c 11.7904(4)
_cell_measurement_reflns_used 23326
_cell_measurement_temperature 170(2)
_cell_measurement_theta_max 28.339
_cell_measurement_theta_min 1.897
_cell_volume 803.26(5)
_computing_cell_refinement 'APEX2 (Bruker, 2013)'
_computing_data_collection 'APEX2 (Bruker, 2013)'
_computing_data_reduction 'APEX2 (Bruker, 2013)'
_computing_molecular_graphics Diamond
_computing_publication_material 'SHELXT-2014/6 (Sheldrick, 2014)'
_computing_structure_refinement 'SHELXL-2014/6 (Sheldrick, 2014)'
_computing_structure_solution 'SHELXT-2014/6 (Sheldrick, 2014)'
_diffrn_ambient_temperature 170(2)
_diffrn_measured_fraction_theta_full 1.000
_diffrn_measured_fraction_theta_max 0.998
_diffrn_measurement_device_type 'Bruker APEX II CCD area detector'
_diffrn_measurement_method 'omega scans'
_diffrn_radiation_type MoK\a
_diffrn_radiation_wavelength 0.71073
_diffrn_reflns_av_R_equivalents 0.0379
_diffrn_reflns_av_unetI/netI 0.0217
_diffrn_reflns_Laue_measured_fraction_full 1.000
_diffrn_reflns_Laue_measured_fraction_max 0.998
_diffrn_reflns_limit_h_max 10
_diffrn_reflns_limit_h_min -10
_diffrn_reflns_limit_k_max 13
_diffrn_reflns_limit_k_min -13
_diffrn_reflns_limit_l_max 15
_diffrn_reflns_limit_l_min -15
_diffrn_reflns_number 23326
_diffrn_reflns_point_group_measured_fraction_full 1.000
_diffrn_reflns_point_group_measured_fraction_max 0.998
_diffrn_reflns_theta_full 25.242
_diffrn_reflns_theta_max 28.339
_diffrn_reflns_theta_min 1.897
_diffrn_source 'fine-focus sealed tube'
_exptl_absorpt_coefficient_mu 0.875
_exptl_absorpt_correction_T_max 0.926
_exptl_absorpt_correction_T_min 0.889
_exptl_absorpt_correction_type multi-scan
_exptl_absorpt_process_details 'SADABS (Sheldrick 2014)'
_exptl_crystal_colour 'clear white'
_exptl_crystal_density_diffrn 1.688
_exptl_crystal_description plates
_exptl_crystal_F_000 418
_exptl_crystal_size_max 0.15
_exptl_crystal_size_mid 0.11
_exptl_crystal_size_min 0.09
_refine_diff_density_max 0.432
_refine_diff_density_min -0.289
_refine_diff_density_rms 0.057
_refine_ls_extinction_method none
_refine_ls_goodness_of_fit_ref 1.066
_refine_ls_hydrogen_treatment mixed
_refine_ls_matrix_type full
_refine_ls_number_parameters 241
_refine_ls_number_reflns 4011
_refine_ls_number_restraints 0
_refine_ls_restrained_S_all 1.066
_refine_ls_R_factor_all 0.0277
_refine_ls_R_factor_gt 0.0248
_refine_ls_shift/su_max 0.001
_refine_ls_shift/su_mean 0.000
_refine_ls_structure_factor_coef Fsqd
_refine_ls_weighting_details 'w=1/[\s^2^(Fo^2^)+(0.0306P)^2^+0.3642P] where P=(Fo^2^+2Fc^2^)/3'
_refine_ls_weighting_scheme calc
_refine_ls_wR_factor_gt 0.0634
_refine_ls_wR_factor_ref 0.0652
_reflns_Friedel_coverage 0.000
_reflns_number_gt 3684
_reflns_number_total 4011
_reflns_threshold_expression 'I > 2\s(I)'
_cod_data_source_file c7dt00292k2.cif
_cod_data_source_block jp134
_cod_database_code 7042403
_shelx_space_group_comment
;
The symmetry employed for this shelxl refinement is uniquely defined
by the following loop, which should always be used as a source of
symmetry information in preference to the above space-group names.
They are only intended as comments.
;
_shelxl_version_number 2013-4

loop_
_space_group_symop_operation_xyz
'x, y, z'
'-x, -y, -z'

loop_
_atom_site_label
_atom_site_type_symbol
_atom_site_fract_x
_atom_site_fract_y
_atom_site_fract_z
_atom_site_U_iso_or_equiv
_atom_site_adp_type
_atom_site_occupancy
_atom_site_site_symmetry_order
_atom_site_calc_flag
_atom_site_refinement_flags_posn
_atom_site_refinement_flags_adp
Mn1 Mn 0.85358(2) 0.90984(2) 0.93261(2) 0.01124(6) Uani 1 1 d . .
O1 O 1.09213(14) 0.82096(11) 1.01958(11) 0.0261(2) Uani 1 1 d . .
O2 O 1.26675(13) 0.86015(10) 1.12395(9) 0.01696(19) Uani 1 1 d . .
O3 O 1.38396(13) 0.12462(10) 1.14826(9) 0.01751(19) Uani 1 1 d . .
O4 O 1.16043(12) 0.30899(10) 1.05318(9) 0.01726(19) Uani 1 1 d . .
O5 O 1.85245(16) 0.82345(12) 1.31480(9) 0.0266(2) Uani 1 1 d . .
O6 O 1.83117(16) 0.75158(12) 1.52257(10) 0.0280(2) Uani 1 1 d . .
N1 N 1.78278(14) 0.42312(11) 1.34810(10) 0.0131(2) Uani 1 1 d . .
C1 C 1.21990(16) 0.77938(13) 1.08542(11) 0.0124(2) Uani 1 1 d . .
C2 C 1.32776(16) 0.62001(13) 1.12115(11) 0.0105(2) Uani 1 1 d . .
C3 C 1.26373(16) 0.51591(13) 1.10476(11) 0.0117(2) Uani 1 1 d . .
H3A H 1.1500 0.5452 1.0719 0.014 Uiso 1 1 calc R U
C4 C 1.36623(16) 0.36902(13) 1.13647(11) 0.0119(2) Uani 1 1 d . .
C5 C 1.29974(17) 0.26057(14) 1.11114(11) 0.0129(2) Uani 1 1 d . .
C6 C 1.53409(16) 0.32602(13) 1.18416(11) 0.0122(2) Uani 1 1 d . .
H6A H 1.6023 0.2253 1.2082 0.015 Uiso 1 1 calc R U
C7 C 1.60140(16) 0.43118(13) 1.19634(11) 0.0115(2) Uani 1 1 d . .
C8 C 1.49756(16) 0.57786(13) 1.16513(11) 0.0110(2) Uani 1 1 d . .
H8A H 1.5429 0.6494 1.1739 0.013 Uiso 1 1 calc R U
C9 C 1.79102(17) 0.38899(14) 1.23504(12) 0.0145(2) Uani 1 1 d . .
H9A H 1.8461 0.2818 1.2528 0.017 Uiso 1 1 calc R U
H9B H 1.8695 0.4444 1.1661 0.017 Uiso 1 1 calc R U
C10 C 1.81138(16) 0.55237(14) 1.33551(12) 0.0137(2) Uani 1 1 d . .
H10A H 1.8446 0.6178 1.2552 0.016 Uiso 1 1 calc R U
C11 C 1.79294(17) 0.59047(14) 1.43814(12) 0.0147(2) Uani 1 1 d . .
C12 C 1.74671(18) 0.49190(15) 1.55504(12) 0.0182(3) Uani 1 1 d . .
H12A H 1.7332 0.5160 1.6269 0.022 Uiso 1 1 calc R U
C13 C 1.72029(19) 0.35832(15) 1.56665(13) 0.0209(3) Uani 1 1 d . .
H13A H 1.6899 0.2900 1.6462 0.025 Uiso 1 1 calc R U
C14 C 1.73877(18) 0.32624(14) 1.46091(13) 0.0182(3) Uani 1 1 d . .
H14A H 1.7204 0.2354 1.4676 0.022 Uiso 1 1 calc R U
C15 C 1.82672(18) 0.73569(15) 1.42460(12) 0.0173(2) Uani 1 1 d . .
O1W O 0.68641(13) 0.88996(11) 1.11328(9) 0.0196(2) Uani 1 1 d . .
H1O1 H 0.7388 0.8727 1.1750 0.037(5) Uiso 1 1 d R .
H2O1 H 0.5936 0.9609 1.1115 0.044(6) Uiso 1 1 d R .
O2W O 0.99921(13) 0.95116(10) 0.74295(9) 0.01885(19) Uani 1 1 d . .
H1O2 H 1.0472 1.0223 0.7199 0.033(5) Uiso 1 1 d R .
H2O2 H 0.9350 0.9730 0.6858 0.041(6) Uiso 1 1 d R .
O3W O 1.74328(17) 0.99382(12) 1.59033(10) 0.0300(2) Uani 1 1 d . .
H1O3 H 1.6719 0.9678 1.6552 0.050(7) Uiso 1 1 d R .
H2O3 H 1.7719 0.9253 1.5621 0.045(6) Uiso 1 1 d R .

loop_
_atom_site_aniso_label
_atom_site_aniso_U_11
_atom_site_aniso_U_22
_atom_site_aniso_U_33
_atom_site_aniso_U_23
_atom_site_aniso_U_13
_atom_site_aniso_U_12
Mn1 0.01258(10) 0.00704(9) 0.01550(10) -0.00451(7) -0.00515(7) -0.00127(7)
O1 0.0224(5) 0.0176(5) 0.0401(6) -0.0096(4) -0.0199(4) 0.0026(4)
O2 0.0219(5) 0.0089(4) 0.0220(5) -0.0066(4) -0.0084(4) -0.0011(3)
O3 0.0204(4) 0.0109(4) 0.0238(5) -0.0083(4) -0.0034(4) -0.0038(3)
O4 0.0176(4) 0.0142(4) 0.0245(5) -0.0090(4) -0.0055(4) -0.0051(4)
O5 0.0436(6) 0.0232(5) 0.0192(5) -0.0029(4) -0.0078(4) -0.0198(5)
O6 0.0443(7) 0.0261(5) 0.0218(5) -0.0131(4) -0.0037(5) -0.0138(5)
N1 0.0125(5) 0.0112(5) 0.0162(5) -0.0045(4) -0.0061(4) -0.0013(4)
C1 0.0127(5) 0.0091(5) 0.0141(5) -0.0035(4) -0.0016(4) -0.0018(4)
C2 0.0130(5) 0.0082(5) 0.0104(5) -0.0036(4) -0.0016(4) -0.0023(4)
C3 0.0128(5) 0.0124(5) 0.0119(5) -0.0052(4) -0.0013(4) -0.0044(4)
C4 0.0150(5) 0.0113(5) 0.0117(5) -0.0057(4) 0.0005(4) -0.0058(4)
C5 0.0148(5) 0.0129(5) 0.0138(5) -0.0071(4) 0.0022(4) -0.0065(4)
C6 0.0148(5) 0.0091(5) 0.0127(5) -0.0046(4) -0.0013(4) -0.0024(4)
C7 0.0126(5) 0.0115(5) 0.0115(5) -0.0051(4) -0.0018(4) -0.0028(4)
C8 0.0132(5) 0.0099(5) 0.0116(5) -0.0049(4) -0.0019(4) -0.0035(4)
C9 0.0132(5) 0.0135(6) 0.0198(6) -0.0102(5) -0.0040(5) -0.0002(4)
C10 0.0131(5) 0.0126(5) 0.0149(6) -0.0029(4) -0.0039(4) -0.0038(4)
C11 0.0138(5) 0.0150(6) 0.0166(6) -0.0051(5) -0.0041(4) -0.0045(4)
C12 0.0196(6) 0.0212(6) 0.0148(6) -0.0053(5) -0.0036(5) -0.0067(5)
C13 0.0240(7) 0.0192(6) 0.0163(6) 0.0001(5) -0.0040(5) -0.0088(5)
C14 0.0195(6) 0.0124(6) 0.0213(6) -0.0010(5) -0.0070(5) -0.0056(5)
C15 0.0187(6) 0.0169(6) 0.0196(6) -0.0078(5) -0.0039(5) -0.0059(5)
O1W 0.0183(5) 0.0204(5) 0.0185(5) -0.0083(4) -0.0044(4) 0.0004(4)
O2W 0.0231(5) 0.0135(4) 0.0207(5) -0.0059(4) -0.0011(4) -0.0067(4)
O3W 0.0506(7) 0.0212(5) 0.0231(5) -0.0071(4) -0.0044(5) -0.0163(5)

loop_
_atom_type_symbol
_atom_type_description
_atom_type_scat_dispersion_real
_atom_type_scat_dispersion_imag
_atom_type_scat_source
C C 0.0033 0.0016 'International Tables Vol C Tables 4.2.6.8 and 6.1.1.4'
H H 0.0000 0.0000 'International Tables Vol C Tables 4.2.6.8 and 6.1.1.4'
N N 0.0061 0.0033 'International Tables Vol C Tables 4.2.6.8 and 6.1.1.4'
O O 0.0106 0.0060 'International Tables Vol C Tables 4.2.6.8 and 6.1.1.4'
Mn Mn 0.3368 0.7283 'International Tables Vol C Tables 4.2.6.8 and 6.1.1.4'

loop_
_geom_angle_atom_site_label_1
_geom_angle_atom_site_label_2
_geom_angle_atom_site_label_3
_geom_angle
_geom_angle_site_symmetry_1
_geom_angle_site_symmetry_3
O1 Mn1 O2 119.67(4) . 2_777
O1 Mn1 O4 92.62(4) . 2_767
O2 Mn1 O4 147.70(4) 2_777 2_767
O1 Mn1 O1W 90.75(4) . .
O2 Mn1 O1W 87.15(4) 2_777 .
O4 Mn1 O1W 91.85(4) 2_767 .
O1 Mn1 O2W 94.14(4) . .
O2 Mn1 O2W 87.45(4) 2_777 .
O4 Mn1 O2W 91.35(4) 2_767 .
O1W Mn1 O2W 174.04(4) . .
O1 Mn1 O3 149.49(4) . 2_767
O2 Mn1 O3 90.84(3) 2_777 2_767
O4 Mn1 O3 56.89(3) 2_767 2_767
O1W Mn1 O3 91.40(3) . 2_767
O2W Mn1 O3 86.13(3) . 2_767
O1 Mn1 C5 120.91(4) . 2_767
O2 Mn1 C5 119.41(4) 2_777 2_767
O4 Mn1 C5 28.35(4) 2_767 2_767
O1W Mn1 C5 92.76(4) . 2_767
O2W Mn1 C5 87.67(4) . 2_767
O3 Mn1 C5 28.57(4) 2_767 2_767
C1 O1 Mn1 169.46(10) . .
C1 O2 Mn1 121.40(8) . 2_777
C5 O3 Mn1 85.52(7) . 2_767
C5 O4 Mn1 95.45(7) . 2_767
C10 N1 C14 121.32(11) . .
C10 N1 C9 119.66(10) . .
C14 N1 C9 118.96(11) . .
O1 C1 O2 125.33(11) . .
O1 C1 C2 117.76(11) . .
O2 C1 C2 116.91(10) . .
C8 C2 C3 119.78(11) . .
C8 C2 C1 119.48(10) . .
C3 C2 C1 120.66(10) . .
C4 C3 C2 120.13(11) . .
C3 C4 C6 119.96(11) . .
C3 C4 C5 119.18(11) . .
C6 C4 C5 120.75(11) . .
O4 C5 O3 122.02(11) . .
O4 C5 C4 118.29(11) . .
O3 C5 C4 119.69(11) . .
O4 C5 Mn1 56.21(6) . 2_767
O3 C5 Mn1 65.90(6) . 2_767
C4 C5 Mn1 173.64(9) . 2_767
C7 C6 C4 119.94(11) . .
C8 C7 C6 119.77(11) . .
C8 C7 C9 119.87(10) . .
C6 C7 C9 120.24(11) . .
C2 C8 C7 120.35(11) . .
N1 C9 C7 110.43(10) . .
N1 C10 C11 120.65(11) . .
C10 C11 C12 118.65(12) . .
C10 C11 C15 120.87(11) . .
C12 C11 C15 120.47(11) . .
C13 C12 C11 120.01(12) . .
C14 C13 C12 119.01(12) . .
N1 C14 C13 120.35(12) . .
O6 C15 O5 127.68(13) . .
O6 C15 C11 116.27(12) . .
O5 C15 C11 116.01(11) . .

loop_
_geom_bond_atom_site_label_1
_geom_bond_atom_site_label_2
_geom_bond_distance
_geom_bond_site_symmetry_2
Mn1 O1 2.0734(10) .
Mn1 O2 2.1085(9) 2_777
Mn1 O4 2.2038(9) 2_767
Mn1 O1W 2.2073(10) .
Mn1 O2W 2.2123(10) .
Mn1 O3 2.4172(9) 2_767
Mn1 C5 2.6399(12) 2_767
O1 C1 1.2505(16) .
O2 C1 1.2548(15) .
O2 Mn1 2.1085(9) 2_777
O3 C5 1.2665(16) .
O3 Mn1 2.4172(9) 2_767
O4 C5 1.2591(16) .
O4 Mn1 2.2038(9) 2_767
O5 C15 1.2590(17) .
O6 C15 1.2380(16) .
N1 C10 1.3482(16) .
N1 C14 1.3488(17) .
N1 C9 1.4912(15) .
C1 C2 1.5038(16) .
C2 C8 1.3927(16) .
C2 C3 1.3944(16) .
C3 C4 1.3933(17) .
C4 C6 1.3980(17) .
C4 C5 1.5048(16) .
C5 Mn1 2.6398(12) 2_767
C6 C7 1.3953(16) .
C7 C8 1.3948(16) .
C7 C9 1.5099(16) .
C10 C11 1.3795(17) .
C11 C12 1.3914(18) .
C11 C15 1.5228(17) .
C12 C13 1.3880(19) .
C13 C14 1.3793(19) .
